data_1534313
loop_
_publ_author_name
'Braun, P.B.'

_publ_section_title
;
 The crystal structures of a new group of ferromagnetic compounds
;
_journal_name_full 'Philips Research Reports'
_journal_page_first 491
_journal_page_last 548
_journal_volume 12
_journal_year 1957
_chemical_formula_sum 'Ba3 Fe26 O41'
_space_group_IT_number 194
_symmetry_space_group_name_Hall '-P 6c 2c'
_symmetry_space_group_name_H-M 'P 63/m m c'
_cell_angle_alpha 90
_cell_angle_beta 90
_cell_angle_gamma 120
_cell_formula_units_Z 2
_cell_length_a 5.885
_cell_length_b 5.885
_cell_length_c 52.301
_cell_volume 1568.677
_citation_journal_id_ASTM PRREA9
_cod_data_source_file Braun_PRREA9_1957_123.cif
_cod_data_source_block Ba3Fe26O41
_cod_database_code 1534313

loop_
_symmetry_equiv_pos_as_xyz
x,y,z
x-y,x,z+1/2
-y,x-y,z
-x,-y,z+1/2
-x+y,-x,z
y,-x+y,z+1/2
-y,-x,-z+1/2
x-y,-y,-z
x,x-y,-z+1/2
y,x,-z
-x+y,y,-z+1/2
-x,-x+y,-z
-x,-y,-z
-x+y,-x,-z-1/2
y,-x+y,-z
x,y,-z-1/2
x-y,x,-z
-y,x-y,-z-1/2
y,x,z-1/2
-x+y,y,z
-x,-x+y,z-1/2
-y,-x,z
x-y,-y,z-1/2
x,x-y,z

loop_
_atom_site_label
_atom_site_type_symbol
_atom_site_fract_x
_atom_site_fract_y
_atom_site_fract_z
_atom_site_occupancy
_atom_site_U_iso_or_equiv
Fe7 Fe+2 0.3333 0.6667 0.15059 1 0.0
O5 O-2 -0.1667 0.1667 0.11446 1 0.0
Fe9 Fe+2 0.3333 0.6667 0.22325 1 0.0
O9 O-2 0.6667 0.3333 0.20502 1 0.0
Fe8 Fe+2 -0.1667 0.1667 0.18676 1 0.0
O10 O-2 0.5 0 0.25 1 0.0
Ba1 Ba+2 0.3333 0.6667 0.02735 1 0.0
Fe10 Fe+2 0.6667 0.3333 0.25 1 0.0
Ba2 Ba+2 0 0 0.25 1 0.0
O6 O-2 0.5 0.5 0.162 1 0.0
Fe4 Fe+2 0.5 0 0.0912 1 0.0
Fe6 Fe+2 0.6667 0.3333 0.13938 1 0.0
O1 O-2 -0.1667 0.1667 0.021 1 0.0
Fe1 Fe+2 0 0 0 1 0.0
Fe3 Fe+2 0 0 0.0543 1 0.0
O7 O-2 0 0 0.166 1 0.0
O8 O-2 0.16667 0.33334 0.20502 1 0.0
Fe2 Fe+2 0.6667 0.3333 0.03598 1 0.0
O3 O-2 0.16667 0.33334 0.07221 1 0.0
Fe5 Fe+2 0 0 0.12638 1 0.0
O4 O-2 0.3333 0.6667 0.11446 1 0.0
O2 O-2 0.6667 0.3333 0.07 1 0.0
